data_1515842
loop_
_publ_author_name
'Movassaghi, Mohammad'
'Siegel, Dustin S.'
'Han, Sunkyu'

_publ_section_title
;
 Total synthesis of all (-)-Agelastatin alkaloids.
;
_journal_issue 5
_journal_name_full 'Chemical science (Royal Society of Chemistry : 2010)'
_journal_page_first 561
_journal_page_last 566
_journal_paper_doi 10.1039/c0sc00351d
_journal_volume 1
_journal_year 2010
_chemical_absolute_configuration rmad
_chemical_formula_sum 'C12 H12 Br2 N4 O3'
_chemical_formula_weight 420.08
_chemical_name_systematic
;
?
;
_space_group_IT_number 4
_symmetry_cell_setting monoclinic
_symmetry_space_group_name_Hall 'P 2yb'
_symmetry_space_group_name_H-M 'P 1 21 1'
_atom_sites_solution_hydrogens geom
_atom_sites_solution_primary direct
_atom_sites_solution_secondary difmap
_audit_creation_method SHELXL-97
_cell_angle_alpha 90.00
_cell_angle_beta 100.117(2)
_cell_angle_gamma 90.00
_cell_formula_units_Z 2
_cell_length_a 6.7838(7)
_cell_length_b 8.1180(9)
_cell_length_c 12.9579(14)
_cell_measurement_reflns_used 9891
_cell_measurement_temperature 100(2)
_cell_measurement_theta_max 30.58
_cell_measurement_theta_min 2.51
_cell_volume 702.51(13)
_computing_cell_refinement 'Bruker SAINT'
_computing_data_collection 'Bruker APEX2'
_computing_data_reduction 'Bruker SAINT'
_computing_molecular_graphics 'Bruker SHELXTL'
_computing_publication_material 'Bruker SHELXTL'
_computing_structure_refinement 'SHELXL-97 (Sheldrick, 2008)'
_computing_structure_solution 'SHELXS-97 (Sheldrick, 2008)'
_diffrn_ambient_temperature 100(2)
_diffrn_measured_fraction_theta_full 0.999
_diffrn_measured_fraction_theta_max 0.999
_diffrn_measurement_device_type 'Bruker APEX-II CCD'
_diffrn_measurement_method '\f and \w scans'
_diffrn_radiation_monochromator graphite
_diffrn_radiation_source 'fine-focus sealed tube'
_diffrn_radiation_type MoK\a
_diffrn_radiation_wavelength 0.71073
_diffrn_reflns_av_R_equivalents 0.0338
_diffrn_reflns_av_sigmaI/netI 0.0435
_diffrn_reflns_limit_h_max 9
_diffrn_reflns_limit_h_min -9
_diffrn_reflns_limit_k_max 11
_diffrn_reflns_limit_k_min -11
_diffrn_reflns_limit_l_max 17
_diffrn_reflns_limit_l_min -17
_diffrn_reflns_number 12240
_diffrn_reflns_theta_full 29.13
_diffrn_reflns_theta_max 29.13
_diffrn_reflns_theta_min 1.60
_exptl_absorpt_coefficient_mu 5.785
_exptl_absorpt_correction_T_max 0.5954
_exptl_absorpt_correction_T_min 0.2366
_exptl_absorpt_correction_type multi-scan
_exptl_absorpt_process_details 'SADABS (Sheldrick, 2008)'
_exptl_crystal_colour colourless
_exptl_crystal_density_diffrn 1.986
_exptl_crystal_density_method 'not measured'
_exptl_crystal_description block
_exptl_crystal_F_000 412
_exptl_crystal_size_max 0.35
_exptl_crystal_size_mid 0.20
_exptl_crystal_size_min 0.10
_refine_diff_density_max 0.492
_refine_diff_density_min -0.270
_refine_diff_density_rms 0.076
_refine_ls_abs_structure_details 'Flack H D (1983), Acta Cryst. A39, 876-881'
_refine_ls_abs_structure_Flack 0.012(6)
_refine_ls_extinction_method none
_refine_ls_goodness_of_fit_ref 1.009
_refine_ls_hydrogen_treatment mixed
_refine_ls_matrix_type full
_refine_ls_number_parameters 200
_refine_ls_number_reflns 3735
_refine_ls_number_restraints 200
_refine_ls_restrained_S_all 0.982
_refine_ls_R_factor_all 0.0243
_refine_ls_R_factor_gt 0.0227
_refine_ls_shift/su_max 0.000
_refine_ls_shift/su_mean 0.000
_refine_ls_structure_factor_coef Fsqd
_refine_ls_weighting_details 'calc w=1/[\s^2^(Fo^2^)+(0.0108P)^2^+0.0000P] where P=(Fo^2^+2Fc^2^)/3'
_refine_ls_weighting_scheme calc
_refine_ls_wR_factor_gt 0.0488
_refine_ls_wR_factor_ref 0.0491
_reflns_number_gt 3555
_reflns_number_total 3735
_reflns_threshold_expression >2sigma(I)
_cod_data_source_file c0sc00351d.txt
_cod_data_source_block agb
_cod_depositor_comments
;
The following automatic conversions were performed:

'_symmetry_cell_setting' value 'Monoclinic' changed to 'monoclinic'
according to
/usr/data/users/saulius/automatic-downloads/retrospective/RSC/lib/dictionaries/cif_core.dic
dictionary named 'cif_core.dic' version 2.4.2 from 2011-04-26.

Automatic conversion script
Id: cif_fix_values 2281 2013-09-26 08:29:07Z andrius 
;
_cod_original_sg_symbol_H-M P2(1)
_cod_database_code 1515842

loop_
_symmetry_equiv_pos_as_xyz
'x, y, z'
'-x, y+1/2, -z'

loop_
_atom_site_label
_atom_site_type_symbol
_atom_site_fract_x
_atom_site_fract_y
_atom_site_fract_z
_atom_site_U_iso_or_equiv
_atom_site_adp_type
_atom_site_occupancy
_atom_site_symmetry_multiplicity
_atom_site_calc_flag
_atom_site_refinement_flags
Br1 Br 0.02190(3) 1.00311(3) -0.143243(18) 0.01825(6) Uani 1 1 d U
N12 N 0.3774(3) 0.9351(2) 0.13772(15) 0.0120(4) Uani 1 1 d U
O1 O 0.0936(2) 1.1219(2) 0.31624(13) 0.0170(4) Uani 1 1 d U
C13 C 0.3279(3) 0.9108(3) 0.03238(18) 0.0134(4) Uani 1 1 d U
Br2 Br 0.49988(3) 0.80716(3) -0.043886(18) 0.02044(6) Uani 1 1 d U
O2 O 0.4807(2) 0.6491(2) 0.44655(13) 0.0148(4) Uani 1 1 d DU
H2O2 H 0.357(3) 0.650(3) 0.419(2) 0.018 Uiso 1 1 d D
N9 N 0.4149(3) 1.0321(2) 0.34376(15) 0.0145(4) Uani 1 1 d DU
H1N9 H 0.430(4) 1.068(3) 0.4091(15) 0.017 Uiso 1 1 d D
C14 C 0.1454(3) 0.9862(3) -0.00276(17) 0.0146(4) Uani 1 1 d U
O3 O 1.1057(2) 0.5858(2) 0.38018(14) 0.0184(4) Uani 1 1 d U
N3 N 0.9069(3) 0.8190(3) 0.37770(15) 0.0147(4) Uani 1 1 d DU
H1N3 H 1.005(3) 0.888(3) 0.390(2) 0.018 Uiso 1 1 d D
C15 C 0.0788(3) 1.0545(3) 0.08489(19) 0.0153(5) Uani 1 1 d U
H3A H -0.0430 1.1122 0.0848 0.018 Uiso 1 1 calc R
N1 N 0.7672(3) 0.5736(2) 0.38146(16) 0.0122(4) Uani 1 1 d U
C11 C 0.2239(3) 1.0217(3) 0.17065(17) 0.0126(4) Uani 1 1 d U
C10 C 0.2364(3) 1.0642(3) 0.28142(18) 0.0130(4) Uani 1 1 d U
C8 C 0.5955(3) 0.9731(3) 0.30772(18) 0.0119(4) Uani 1 1 d U
H6 H 0.6830 1.0660 0.2927 0.014 Uiso 1 1 calc R
C7 C 0.5382(3) 0.8591(3) 0.21251(17) 0.0100(4) Uani 1 1 d U
H7 H 0.6574 0.8405 0.1783 0.012 Uiso 1 1 calc R
C6 C 0.4762(3) 0.6961(3) 0.25797(17) 0.0118(4) Uani 1 1 d U
H8A H 0.5086 0.6017 0.2156 0.014 Uiso 1 1 calc R
H8B H 0.3306 0.6953 0.2591 0.014 Uiso 1 1 calc R
C5 C 0.5979(3) 0.6866(3) 0.37116(17) 0.0096(4) Uani 1 1 d U
C4 C 0.7047(3) 0.8570(3) 0.39163(18) 0.0113(4) Uani 1 1 d U
H10 H 0.7008 0.8984 0.4639 0.014 Uiso 1 1 calc R
C2 C 0.9426(3) 0.6543(3) 0.38102(18) 0.0137(5) Uani 1 1 d U
C16 C 0.7436(3) 0.3975(3) 0.37007(19) 0.0149(5) Uani 1 1 d U
H12A H 0.6600 0.3725 0.3022 0.022 Uiso 1 1 calc R
H12B H 0.6795 0.3544 0.4266 0.022 Uiso 1 1 calc R
H12C H 0.8753 0.3461 0.3736 0.022 Uiso 1 1 calc R

loop_
_atom_site_aniso_label
_atom_site_aniso_U_11
_atom_site_aniso_U_22
_atom_site_aniso_U_33
_atom_site_aniso_U_23
_atom_site_aniso_U_13
_atom_site_aniso_U_12
Br1 0.01927(10) 0.02332(12) 0.01064(11) 0.00287(10) -0.00154(8) 0.00363(10)
N12 0.0146(8) 0.0125(9) 0.0083(9) 0.0012(7) 0.0006(7) 0.0018(7)
O1 0.0184(7) 0.0175(9) 0.0166(9) -0.0002(7) 0.0073(7) 0.0012(7)
C13 0.0185(10) 0.0120(11) 0.0093(10) 0.0000(8) 0.0014(9) 0.0015(9)
Br2 0.02616(12) 0.02399(13) 0.01150(11) -0.00045(10) 0.00423(9) 0.01146(11)
O2 0.0089(7) 0.0257(10) 0.0096(8) 0.0027(7) 0.0012(6) -0.0011(6)
N9 0.0184(8) 0.0160(11) 0.0087(9) -0.0030(8) 0.0009(8) 0.0021(8)
C14 0.0178(9) 0.0152(12) 0.0100(10) 0.0019(9) 0.0005(8) 0.0005(9)
O3 0.0090(7) 0.0258(10) 0.0203(9) -0.0023(8) 0.0022(7) -0.0005(7)
N3 0.0098(8) 0.0160(10) 0.0174(10) 0.0010(9) 0.0003(7) -0.0041(8)
C15 0.0153(10) 0.0153(12) 0.0154(12) 0.0018(9) 0.0025(9) 0.0006(8)
N1 0.0095(8) 0.0127(10) 0.0144(10) 0.0012(8) 0.0024(8) 0.0002(7)
C11 0.0143(9) 0.0103(11) 0.0130(10) 0.0003(9) 0.0018(8) 0.0007(9)
C10 0.0171(10) 0.0096(10) 0.0129(11) 0.0009(8) 0.0040(9) -0.0015(8)
C8 0.0144(9) 0.0090(11) 0.0127(11) -0.0009(8) 0.0034(8) -0.0002(8)
C7 0.0111(9) 0.0097(10) 0.0087(10) 0.0004(8) 0.0005(8) 0.0006(7)
C6 0.0144(9) 0.0110(10) 0.0091(10) 0.0005(9) -0.0003(8) 0.0005(9)
C5 0.0093(8) 0.0114(10) 0.0081(10) 0.0004(8) 0.0015(8) -0.0004(8)
C4 0.0121(9) 0.0132(11) 0.0083(10) -0.0022(8) 0.0009(8) -0.0009(8)
C2 0.0114(9) 0.0215(13) 0.0077(10) -0.0003(9) 0.0006(9) -0.0010(8)
C16 0.0160(10) 0.0108(11) 0.0173(12) 0.0031(9) 0.0016(10) 0.0017(9)

loop_
_atom_type_symbol
_atom_type_description
_atom_type_scat_dispersion_real
_atom_type_scat_dispersion_imag
_atom_type_scat_source
C C 0.0033 0.0016 'International Tables Vol C Tables 4.2.6.8 and 6.1.1.4'
H H 0.0000 0.0000 'International Tables Vol C Tables 4.2.6.8 and 6.1.1.4'
N N 0.0061 0.0033 'International Tables Vol C Tables 4.2.6.8 and 6.1.1.4'
O O 0.0106 0.0060 'International Tables Vol C Tables 4.2.6.8 and 6.1.1.4'
Br Br -0.2901 2.4595 'International Tables Vol C Tables 4.2.6.8 and 6.1.1.4'

loop_
_geom_angle_atom_site_label_1
_geom_angle_atom_site_label_2
_geom_angle_atom_site_label_3
_geom_angle
C13 N12 C11 108.44(18)
C13 N12 C7 128.84(19)
C11 N12 C7 121.58(19)
N12 C13 C14 108.33(19)
N12 C13 Br2 122.12(16)
C14 C13 Br2 129.36(18)
C10 N9 C8 125.5(2)
C13 C14 C15 107.7(2)
C13 C14 Br1 125.06(17)
C15 C14 Br1 127.15(17)
C2 N3 C4 111.91(19)
C11 C15 C14 106.9(2)
C2 N1 C16 124.0(2)
C2 N1 C5 111.90(18)
C16 N1 C5 122.83(19)
C15 C11 N12 108.6(2)
C15 C11 C10 131.0(2)
N12 C11 C10 120.32(19)
O1 C10 N9 122.1(2)
O1 C10 C11 122.4(2)
N9 C10 C11 115.46(19)
N9 C8 C4 107.60(18)
N9 C8 C7 110.16(17)
C4 C8 C7 102.86(17)
N12 C7 C8 109.41(17)
N12 C7 C6 113.27(17)
C8 C7 C6 104.97(18)
C7 C6 C5 105.61(17)
O2 C5 N1 109.58(18)
O2 C5 C6 113.45(16)
N1 C5 C6 113.41(18)
O2 C5 C4 112.21(18)
N1 C5 C4 101.94(16)
C6 C5 C4 105.65(18)
N3 C4 C8 113.20(18)
N3 C4 C5 102.22(17)
C8 C4 C5 105.84(17)
O3 C2 N3 126.5(2)
O3 C2 N1 124.6(2)
N3 C2 N1 108.85(19)

loop_
_geom_bond_atom_site_label_1
_geom_bond_atom_site_label_2
_geom_bond_distance
Br1 C14 1.870(2)
N12 C13 1.362(3)
N12 C11 1.384(3)
N12 C7 1.462(3)
O1 C10 1.231(3)
C13 C14 1.384(3)
C13 Br2 1.857(2)
O2 C5 1.397(3)
N9 C10 1.358(3)
N9 C8 1.466(3)
C14 C15 1.408(3)
O3 C2 1.240(3)
N3 C2 1.358(3)
N3 C4 1.448(3)
C15 C11 1.375(3)
N1 C2 1.359(3)
N1 C16 1.443(3)
N1 C5 1.458(3)
C11 C10 1.464(3)
C8 C4 1.528(3)
C8 C7 1.536(3)
C7 C6 1.537(3)
C6 C5 1.553(3)
C5 C4 1.562(3)

loop_
_geom_hbond_atom_site_label_D
_geom_hbond_atom_site_label_H
_geom_hbond_atom_site_label_A
_geom_hbond_distance_DH
_geom_hbond_distance_HA
_geom_hbond_distance_DA
_geom_hbond_angle_DHA
_geom_hbond_site_symmetry_A
O2 H2O2 O3 0.850(16) 1.770(18) 2.589(2) 161(3) 1_455
N3 H1N3 O1 0.863(17) 2.25(2) 2.940(3) 137(2) 1_655
